data_2007961
loop_
_publ_author_name
'Xu, Yan'
'Xu, Ji-Qing'
'Yang, Guo-Yu'
'Xing, Yan'
'Lin, Yong-Hua'
'Jia, Heng-Qing'

_publ_section_title
;
 (NH~4~)~4~Na~2~[Mo~2~V^IV^~2~V^V^~6~O~28~].10H~2~O
;
_journal_issue 12
_journal_name_full 'Acta Crystallographica Section C'
_journal_page_first 1733
_journal_page_last 1735
_journal_paper_doi 10.1107/S0108270198008853
_journal_volume 54
_journal_year 1998
_chemical_formula_iupac '(NH4 )4 Na2 [Mo2 V8 O28 ],10H2 O'
_chemical_formula_moiety 'H16 Mo2 N4 Na2 O28 V8, 10(H2 O)'
_chemical_formula_structural '(N H4)4 Na2 [Mo2 V8 O28].10 H2 O'
_chemical_formula_sum 'H36 Mo2 N4 Na2 O38 V8'
_chemical_formula_weight 1345.71
_chemical_name_systematic
;
tetraammonium disodium octacosaoxo(dimolybdo)octavanadate decahydrate
;
_space_group_IT_number 2
_symmetry_cell_setting triclinic
_symmetry_space_group_name_Hall '-P 1'
_symmetry_space_group_name_H-M 'P -1'
_audit_creation_method SHELXL
_cell_angle_alpha 68.96(3)
_cell_angle_beta 81.14(3)
_cell_angle_gamma 66.90(3)
_cell_formula_units_Z 1
_cell_length_a 8.595(2)
_cell_length_b 10.449(2)
_cell_length_c 11.243(2)
_cell_measurement_reflns_used 30
_cell_measurement_temperature 293(2)
_cell_measurement_theta_max 12.82
_cell_measurement_theta_min 4.72
_cell_volume 866.7(4)
_computing_cell_refinement 'P4, XSCANS (Siemens, 1994b)'
_computing_data_collection 'P4 (Siemens, 1994a)'
_computing_data_reduction XSCANS
_computing_molecular_graphics 'SHELXTL-Plus (Sheldrick, 1990)'
_computing_publication_material SHELXL93
_computing_structure_refinement 'SHELXL93 (Sheldrick, 1993)'
_computing_structure_solution 'SHELXLS86 (Sheldrick, 1985)'
_diffrn_ambient_temperature 293(2)
_diffrn_measurement_device 'Siemens P4'
_diffrn_measurement_method \w--2\q
_diffrn_radiation_monochromator graphite
_diffrn_radiation_source 'fine-focus sealed tube'
_diffrn_radiation_type MoK\a
_diffrn_radiation_wavelength 0.71073
_diffrn_reflns_av_R_equivalents 0.0189
_diffrn_reflns_av_sigmaI/netI 0.0298
_diffrn_reflns_limit_h_max 9
_diffrn_reflns_limit_h_min -1
_diffrn_reflns_limit_k_max 11
_diffrn_reflns_limit_k_min -10
_diffrn_reflns_limit_l_max 13
_diffrn_reflns_limit_l_min -13
_diffrn_reflns_number 2975
_diffrn_reflns_theta_max 25.39
_diffrn_reflns_theta_min 1.94
_diffrn_standards_decay_% 0
_diffrn_standards_interval_count 97
_diffrn_standards_number 3
_exptl_absorpt_coefficient_mu 2.904
_exptl_absorpt_correction_T_max 0.628
_exptl_absorpt_correction_T_min 0.582
_exptl_absorpt_correction_type 'empirical via \y scans (North et al., 1968)'
_exptl_crystal_colour 'Dark brown'
_exptl_crystal_density_diffrn 2.578
_exptl_crystal_density_meas ?
_exptl_crystal_description Prism
_exptl_crystal_F_000 658
_exptl_crystal_size_max 0.36
_exptl_crystal_size_mid 0.28
_exptl_crystal_size_min 0.16
_refine_diff_density_max 0.695
_refine_diff_density_min -0.698
_refine_ls_extinction_method none
_refine_ls_goodness_of_fit_all 1.065
_refine_ls_goodness_of_fit_obs 1.119
_refine_ls_hydrogen_treatment undef
_refine_ls_matrix_type full
_refine_ls_number_parameters 244
_refine_ls_number_reflns 2237
_refine_ls_number_restraints 0
_refine_ls_restrained_S_all 1.065
_refine_ls_restrained_S_obs 1.119
_refine_ls_R_factor_all 0.0514
_refine_ls_R_factor_obs 0.0464
_refine_ls_shift/esd_max 0.000
_refine_ls_shift/esd_mean 0.000
_refine_ls_structure_factor_coef Fsqd
_refine_ls_weighting_details 'w = 1/[\s^2^(Fo^2^)+(0.0807P)^2^+6.9369P] where P=(Fo^2^+2Fc^2^)/3'
_refine_ls_weighting_scheme calc
_refine_ls_wR_factor_all 0.1507
_refine_ls_wR_factor_obs 0.1473
_reflns_number_observed 1965
_reflns_number_total 2237
_reflns_observed_criterion >2sigma(I)
_cod_data_source_file ka1273.cif
_cod_data_source_block D01
_cod_depositor_comments
;
The following automatic conversions were performed:
'_symmetry_cell_setting' value 'Triclinic' changed to 'triclinic'
according to '/home/saulius/struct/CIF-dictionaries/cif_core.dic'
dictionary named 'cif_core.dic' version 2.4.1 from 2010-06-29.

Automatic conversion script
Id: cif_fix_enum 1527 2010-12-29 10:47:43Z saulius 

The following automatic conversions were performed:

'_symmetry_cell_setting' value 'Triclinic' changed to 'triclinic'
according to /home/saulius/struct/CIF-dictionaries/cif_core.dic
dictionary named 'cif_core.dic' version 2.4.1 from 2010-06-29.

Automatic conversion script
Id: cif_fix_values 1715 2011-07-08 13:25:40Z adriana 

The following automatic conversions were performed:

'_exptl_crystal_density_meas' value 'not measured' was changed to '?'
- the value is perceived as not measured.

Automatic conversion script
Id: cif_fix_values 3008 2015-01-20 13:52:24Z robertas 

The following automatic conversions were performed:

'_refine_ls_weighting_scheme' value 'calc w =
1/[\s^2^(Fo^2^)+(0.0807P)^2^+6.9369P] where P=(Fo^2^+2Fc^2^)/3' was
changed to 'calc'. New tag '_refine_ls_weighting_details' was
created. The value of the new tag was set to 'w =
1/[\s^2^(Fo^2^)+(0.0807P)^2^+6.9369P] where P=(Fo^2^+2Fc^2^)/3'.

Automatic conversion script
Id: cif_fix_values 3143 2015-03-26 13:38:13Z robertas 
;
_cod_original_cell_volume 866.7(3)
_cod_original_sg_symbol_H-M ' P -1'
_cod_database_code 2007961

loop_
_symmetry_equiv_pos_as_xyz
'x, y, z'
'-x, -y, -z'

loop_
_atom_site_aniso_label
_atom_site_aniso_U_11
_atom_site_aniso_U_22
_atom_site_aniso_U_33
_atom_site_aniso_U_12
_atom_site_aniso_U_13
_atom_site_aniso_U_23
M1 0.0253(6) 0.0249(6) 0.0284(6) -0.0095(5) 0.0058(7) -0.0111(5)
M2 0.0303(6) 0.0248(5) 0.0238(5) -0.0082(5) 0.0042(6) -0.0120(4)
V 0.0284(8) 0.0216(7) 0.0264(8) -0.0102(6) 0.0053(8) -0.0069(6)
M3 0.0279(6) 0.0182(5) 0.0251(6) -0.0063(4) 0.0056(6) -0.0089(4)
M4 0.0235(7) 0.0248(6) 0.0267(7) -0.0059(5) 0.0008(7) -0.0079(5)
Na 0.032(2) 0.025(2) 0.028(2) -0.0132(14) 0.008(2) -0.0104(14)
O1 0.017(3) 0.020(2) 0.021(3) -0.010(2) 0.012(3) -0.012(2)
O2 0.008(2) 0.012(2) 0.011(2) -0.003(2) 0.008(3) -0.007(2)
O3 0.017(3) 0.015(2) 0.023(3) -0.005(2) 0.008(3) -0.005(2)
O4 0.012(2) 0.018(2) 0.023(3) -0.005(2) 0.006(3) -0.012(2)
O5 0.012(2) 0.011(2) 0.012(2) -0.005(2) 0.006(2) -0.005(2)
O6 0.009(2) 0.015(2) 0.016(2) -0.004(2) 0.010(3) -0.011(2)
O7 0.034(3) 0.036(3) 0.030(3) -0.018(3) 0.011(3) -0.011(3)
O8 0.016(3) 0.014(2) 0.022(3) -0.003(2) 0.006(3) -0.009(2)
O9 0.030(3) 0.025(3) 0.021(3) -0.011(2) 0.008(3) -0.016(2)
O10 0.015(3) 0.017(2) 0.015(2) -0.005(2) 0.002(3) -0.006(2)
O11 0.019(3) 0.021(3) 0.018(3) -0.009(2) 0.005(3) -0.006(2)
O12 0.028(3) 0.017(3) 0.032(3) -0.004(2) 0.002(3) -0.015(2)
O13 0.035(3) 0.020(3) 0.023(3) -0.012(2) 0.011(3) -0.010(2)
O14 0.026(3) 0.024(3) 0.033(3) -0.002(2) -0.004(3) -0.009(3)
N1 0.030(4) 0.024(3) 0.034(4) -0.010(3) 0.008(4) -0.017(3)
N2 0.046(5) 0.029(4) 0.025(4) 0.000(4) 0.002(4) -0.012(3)
OW1 0.029(3) 0.040(3) 0.025(3) -0.014(3) 0.010(3) -0.011(3)
OW2 0.040(4) 0.039(3) 0.047(4) -0.017(3) 0.026(4) -0.012(3)
OW3 0.038(4) 0.028(3) 0.060(4) -0.013(3) -0.006(4) -0.010(3)
OW4 0.063(5) 0.037(3) 0.031(3) -0.015(3) 0.002(4) -0.015(3)
OW5 0.036(4) 0.059(4) 0.064(5) -0.029(3) 0.028(4) -0.050(4)

loop_
_atom_site_label
_atom_site_fract_x
_atom_site_fract_y
_atom_site_fract_z
_atom_site_U_iso_or_equiv
_atom_site_thermal_displace_type
_atom_site_calc_flag
_atom_site_refinement_flags
_atom_site_occupancy
_atom_site_disorder_group
_atom_site_type_symbol
Mo1 0.68924(14) 0.00360(11) 0.47916(11) 0.0261(3) Uani d P 0.220(10) . Mo
V1 0.68924(14) 0.00360(11) 0.47916(11) 0.0261(3) Uani d P 0.780(10) . V
Mo2 0.52453(13) -0.00647(10) 0.74361(9) 0.0262(3) Uani d P 0.38(2) . Mo
V2 0.52453(13) -0.00647(10) 0.74361(9) 0.0262(3) Uani d P 0.62(2) . V
V 0.4722(2) -0.29089(14) 0.76315(13) 0.0261(4) Uani d . 1 . V
Mo3 0.62224(13) -0.28588(10) 0.50293(10) 0.0246(3) Uani d P 0.31(2) . Mo
V3 0.62224(13) -0.28588(10) 0.50293(10) 0.0246(3) Uani d P 0.69(2) . V
Mo4 0.8258(2) -0.28573(12) 0.72318(12) 0.0263(4) Uani d P 0.100(10) . Mo
V4 0.8258(2) -0.28573(12) 0.72318(12) 0.0263(4) Uani d P 0.900(10) . V
Na 1.0681(4) -0.1668(3) 0.1280(3) 0.0280(8) Uani d . 1 . Na
O1 0.7391(6) 0.1315(5) 0.3598(5) 0.0181(11) Uani d . 1 . O
O2 0.5666(5) -0.1244(5) 0.6056(4) 0.0106(10) Uani d . 1 . O
O3 0.5170(6) -0.3712(5) 0.6313(5) 0.0197(11) Uani d . 1 . O
O4 0.8711(6) -0.1199(5) 0.5732(5) 0.0173(11) Uani d . 1 . O
O5 0.6025(6) 0.1205(5) 0.5842(4) 0.0117(10) Uani d . 1 . O
O6 0.6822(6) -0.1145(5) 0.3843(4) 0.0128(10) Uani d . 1 . O
O7 0.3897(7) -0.3973(6) 0.8623(5) 0.0334(14) Uani d . 1 . O
O8 0.8270(6) -0.3638(5) 0.5965(5) 0.0177(11) Uani d . 1 . O
O9 0.4924(7) 0.1001(5) 0.8266(5) 0.0234(12) Uani d . 1 . O
O10 0.7469(6) -0.1340(5) 0.7942(4) 0.0160(11) Uani d . 1 . O
O11 0.4385(6) -0.1397(5) 0.8318(5) 0.0196(11) Uani d . 1 . O
O12 0.6576(7) -0.3810(5) 0.4108(5) 0.0246(12) Uani d . 1 . O
O13 0.7035(7) -0.3815(5) 0.8239(5) 0.0255(13) Uani d . 1 . O
O14 1.0205(7) -0.3805(6) 0.7877(5) 0.0298(13) Uani d . 1 . O
N1 1.1775(9) -0.2915(7) 0.4933(7) 0.028(2) Uani d . 1 . N
N2 0.7212(10) -0.3250(7) 0.0729(7) 0.038(2) Uani d . 1 . N
OW1 0.2067(7) -0.0143(6) 0.9879(5) 0.0320(14) Uani d . 1 . O
OW2 0.9702(8) -0.3174(7) 0.2987(6) 0.045(2) Uani d . 1 . O
OW3 0.6569(8) -0.6826(6) 0.7533(6) 0.042(2) Uani d . 1 . O
OW4 1.0708(9) -0.3275(7) 0.0252(6) 0.044(2) Uani d . 1 . O
OW5 1.0207(8) -0.0069(7) 0.2425(6) 0.044(2) Uani d . 1 . O

loop_
_atom_type_symbol
_atom_type_description
_atom_type_scat_dispersion_real
_atom_type_scat_dispersion_imag
_atom_type_scat_source
N N 0.0061 0.0033 'International Tables Vol C Tables 4.2.6.8 and 6.1.1.4'
H H 0.0000 0.0000 'International Tables Vol C Tables 4.2.6.8 and 6.1.1.4'
O O 0.0106 0.0060 'International Tables Vol C Tables 4.2.6.8 and 6.1.1.4'
Na Na 0.0362 0.0249 'International Tables Vol C Tables 4.2.6.8 and 6.1.1.4'
V V 0.3005 0.5294 'International Tables Vol C Tables 4.2.6.8 and 6.1.1.4'
Mo Mo -1.6832 0.6857 'International Tables Vol C Tables 4.2.6.8 and 6.1.1.4'

loop_
_geom_angle_atom_site_label_1
_geom_angle_atom_site_label_2
_geom_angle_atom_site_label_3
_geom_angle_site_symmetry_1
_geom_angle_site_symmetry_3
_geom_angle
_geom_angle_publ_flag
O1 M1 O4 . . 109.7(2) ?
O1 M1 O5 . . 94.6(2) ?
O4 M1 O5 . . 94.9(2) ?
O1 M1 O6 . . 98.3(2) ?
O4 M1 O6 . . 100.0(2) ?
O5 M1 O6 . . 155.6(2) ?
O1 M1 O2 . . 165.0(2) ?
O4 M1 O2 . . 85.3(2) ?
O5 M1 O2 . . 83.7(2) ?
O6 M1 O2 . . 78.5(2) ?
O1 M1 O2 . 2_656 83.6(2) ?
O4 M1 O2 . 2_656 166.7(2) ?
O5 M1 O2 . 2_656 83.7(2) ?
O6 M1 O2 . 2_656 77.3(2) ?
O2 M1 O2 . 2_656 81.4(2) ?
O1 M1 M2 . . 133.8(2) ?
O4 M1 M2 . . 81.7(2) ?
O5 M1 M2 . . 39.22(13) ?
O6 M1 M2 . . 124.45(14) ?
O2 M1 M2 . . 46.05(12) ?
O2 M1 M2 2_656 . 88.99(12) ?
O1 M1 M3 . 2_656 80.6(2) ?
O4 M1 M3 . 2_656 135.0(2) ?
O5 M1 M3 . 2_656 40.02(14) ?
O6 M1 M3 . 2_656 122.39(15) ?
O2 M1 M3 . 2_656 88.76(12) ?
O2 M1 M3 2_656 2_656 45.11(11) ?
M2 M1 M3 . 2_656 62.90(5) ?
O1 M1 M3 . . 134.5(2) ?
O4 M1 M3 . . 85.78(15) ?
O5 M1 M3 . . 127.40(14) ?
O6 M1 M3 . . 36.29(14) ?
O2 M1 M3 . . 43.83(12) ?
O2 M1 M3 2_656 . 84.61(11) ?
M2 M1 M3 . . 89.59(5) ?
M3 M1 M3 2_656 . 118.79(4) ?
O1 M1 M4 . . 145.7(2) ?
O4 M1 M4 . . 36.0(2) ?
O5 M1 M4 . . 90.58(14) ?
O6 M1 M4 . . 90.35(14) ?
O2 M1 M4 . . 49.27(13) ?
O2 M1 M4 2_656 . 130.65(12) ?
M2 M1 M4 . . 59.19(4) ?
M3 M1 M4 2_656 . 122.08(5) ?
M3 M1 M4 . . 60.77(4) ?
O9 M2 O11 . . 106.7(2) ?
O9 M2 O10 . . 98.9(2) ?
O11 M2 O10 . . 93.2(2) ?
O9 M2 O5 . . 95.8(2) ?
O11 M2 O5 . . 155.4(2) ?
O10 M2 O5 . . 93.1(2) ?
O9 M2 O6 . 2_656 101.8(2) ?
O11 M2 O6 . 2_656 93.2(2) ?
O10 M2 O6 . 2_656 155.6(2) ?
O5 M2 O6 . 2_656 72.1(2) ?
O9 M2 O2 . . 171.8(2) ?
O11 M2 O2 . . 80.5(2) ?
O10 M2 O2 . . 84.5(2) ?
O5 M2 O2 . . 76.4(2) ?
O6 M2 O2 2_656 . 73.4(2) ?
O9 M2 M1 . . 131.1(2) ?
O11 M2 M1 . . 122.2(2) ?
O10 M2 M1 . . 80.99(15) ?
O5 M2 M1 . . 36.01(12) ?
O6 M2 M1 2_656 . 75.70(12) ?
O2 M2 M1 . . 41.77(11) ?
O9 M2 V . . 139.9(2) ?
O11 M2 V . . 33.4(2) ?
O10 M2 V . . 84.64(14) ?
O5 M2 V . . 124.01(13) ?
O6 M2 V 2_656 . 87.86(12) ?
O2 M2 V . . 47.64(11) ?
M1 M2 V . . 89.02(5) ?
O9 M2 M4 . . 132.9(2) ?
O11 M2 M4 . . 81.0(2) ?
O10 M2 M4 . . 34.14(14) ?
O5 M2 M4 . . 91.05(13) ?
O6 M2 M4 2_656 . 124.52(12) ?
O2 M2 M4 . . 51.13(12) ?
M1 M2 M4 . . 62.56(5) ?
V M2 M4 . . 58.25(4) ?
O7 V O3 . . 98.6(3) ?
O7 V O11 . . 105.8(3) ?
O3 V O11 . . 154.1(2) ?
O7 V O13 . . 101.0(3) ?
O3 V O13 . . 95.7(2) ?
O11 V O13 . . 88.1(2) ?
O7 V O1 . 2_656 102.1(3) ?
O3 V O1 . 2_656 80.6(2) ?
O11 V O1 . 2_656 85.8(2) ?
O13 V O1 . 2_656 156.9(2) ?
O7 V O2 . . 173.8(3) ?
O3 V O2 . . 79.4(2) ?
O11 V O2 . . 75.4(2) ?
O13 V O2 . . 85.1(2) ?
O1 V O2 2_656 . 71.8(2) ?
O7 V M3 . . 130.8(2) ?
O3 V M3 . . 32.22(14) ?
O11 V M3 . . 123.1(2) ?
O13 V M3 . . 86.8(2) ?
O1 V M3 2_656 . 77.96(13) ?
O2 V M3 . . 47.71(11) ?
O7 V M4 . . 133.8(2) ?
O3 V M4 . . 88.1(2) ?
O11 V M4 . . 81.2(2) ?
O13 V M4 . . 32.83(15) ?
O1 V M4 2_656 . 124.04(13) ?
O2 V M4 . . 52.29(12) ?
M3 V M4 . . 65.22(5) ?
O7 V M2 . . 136.1(2) ?
O3 V M2 . . 124.9(2) ?
O11 V M2 . . 30.35(14) ?
O13 V M2 . . 81.79(15) ?
O1 V M2 2_656 . 81.71(13) ?
O2 V M2 . . 45.45(11) ?
M3 V M2 . . 92.97(5) ?
M4 V M2 . . 60.90(5) ?
O12 M3 O3 . . 102.7(3) ?
O12 M3 O8 . . 105.7(2) ?
O3 M3 O8 . . 93.2(2) ?
O12 M3 O6 . . 100.1(2) ?
O3 M3 O6 . . 154.5(2) ?
O8 M3 O6 . . 91.4(2) ?
O12 M3 O5 . 2_656 96.2(2) ?
O3 M3 O5 . 2_656 93.6(2) ?
O8 M3 O5 . 2_656 155.0(2) ?
O6 M3 O5 . 2_656 72.7(2) ?
O12 M3 O2 . . 171.6(2) ?
O3 M3 O2 . . 84.1(2) ?
O8 M3 O2 . . 78.6(2) ?
O6 M3 O2 . . 72.3(2) ?
O5 M3 O2 2_656 . 78.3(2) ?
O12 M3 V . . 137.8(2) ?
O3 M3 V . . 35.2(2) ?
O8 M3 V . . 80.66(15) ?
O6 M3 V . . 121.71(13) ?
O5 M3 V 2_656 . 91.30(13) ?
O2 M3 V . . 49.41(11) ?
O12 M3 M1 . 2_656 130.6(2) ?
O3 M3 M1 . 2_656 81.5(2) ?
O8 M3 M1 . 2_656 123.29(14) ?
O6 M3 M1 . 2_656 75.12(13) ?
O5 M3 M1 2_656 2_656 34.84(12) ?
O2 M3 M1 . 2_656 44.73(12) ?
V M3 M1 . 2_656 63.03(5) ?
O12 M3 M1 . . 133.8(2) ?
O3 M3 M1 . . 123.4(2) ?
O8 M3 M1 . . 76.73(14) ?
O6 M3 M1 . . 34.40(13) ?
O5 M3 M1 2_656 . 79.44(12) ?
O2 M3 M1 . . 39.37(11) ?
V M3 M1 . . 88.39(5) ?
M1 M3 M1 2_656 . 61.21(4) ?
O14 M4 O13 . . 103.4(3) ?
O14 M4 O10 . . 100.2(2) ?
O13 M4 O10 . . 94.3(2) ?
O14 M4 O8 . . 105.0(2) ?
O13 M4 O8 . . 91.1(2) ?
O10 M4 O8 . . 152.2(2) ?
O14 M4 O4 . . 100.6(2) ?
O13 M4 O4 . . 155.9(2) ?
O10 M4 O4 . . 79.8(2) ?
O8 M4 O4 . . 84.1(2) ?
O14 M4 O2 . . 171.0(2) ?
O13 M4 O2 . . 85.6(2) ?
O10 M4 O2 . . 78.7(2) ?
O8 M4 O2 . . 74.5(2) ?
O4 M4 O2 . . 70.3(2) ?
O14 M4 V . . 140.7(2) ?
O13 M4 V . . 37.3(2) ?
O10 M4 V . . 87.2(2) ?
O8 M4 V . . 80.8(2) ?
O4 M4 V . . 118.66(15) ?
O2 M4 V . . 48.33(11) ?
O14 M4 M2 . . 134.5(2) ?
O13 M4 M2 . . 84.8(2) ?
O10 M4 M2 . . 34.34(15) ?
O8 M4 M2 . . 119.7(2) ?
O4 M4 M2 . . 77.25(13) ?
O2 M4 M2 . . 45.15(10) ?
V M4 M2 . . 60.85(4) ?
O14 M4 M1 . . 131.3(2) ?
O13 M4 M1 . . 125.3(2) ?
O10 M4 M1 . . 77.40(15) ?
O8 M4 M1 . . 77.2(2) ?
O4 M4 M1 . . 30.65(14) ?
O2 M4 M1 . . 39.68(10) ?
V M4 M1 . . 88.01(6) ?
M2 M4 M1 . . 58.25(4) ?
OW2 Na OW5 . . 89.8(2) yes
OW2 Na OW4 . . 83.6(2) yes
OW5 Na OW4 . . 170.5(3) yes
OW2 Na OW1 . 1_654 166.8(3) ?
OW5 Na OW1 . 1_654 81.6(2) ?
OW4 Na OW1 . 1_654 106.1(2) ?
OW2 Na OW3 . 2_746 82.1(2) ?
OW5 Na OW3 . 2_746 86.3(2) ?
OW4 Na OW3 . 2_746 99.6(2) ?
OW1 Na OW3 1_654 2_746 87.4(2) ?
OW2 Na OW1 . 2_656 101.3(2) ?
OW5 Na OW1 . 2_656 87.1(2) ?
OW4 Na OW1 . 2_656 87.5(2) ?
OW1 Na OW1 1_654 2_656 88.3(2) ?
OW3 Na OW1 2_746 2_656 172.5(2) ?
OW2 Na Na . 2_755 142.4(2) ?
OW5 Na Na . 2_755 82.3(2) ?
OW4 Na Na . 2_755 98.8(2) ?
OW1 Na Na 1_654 2_755 46.4(2) ?
OW3 Na Na 2_746 2_755 133.4(2) ?
OW1 Na Na 2_656 2_755 41.88(14) ?
M1 O1 V . 2_656 113.7(2) ?
M1 O2 M2 . . 92.2(2) yes
M1 O2 M1 . 2_656 98.6(2) ?
M2 O2 M1 . 2_656 96.6(2) ?
M1 O2 M3 . . 96.8(2) yes
M2 O2 M3 . . 167.9(2) yes
M1 O2 M3 2_656 . 90.2(2) ?
M1 O2 V . . 170.4(2) yes
M2 O2 V . . 86.9(2) ?
M1 O2 V 2_656 . 90.9(2) ?
M3 O2 V . . 82.88(14) yes
M1 O2 M4 . . 91.0(2) yes
M2 O2 M4 . . 83.7(2) yes
M1 O2 M4 2_656 . 170.3(2) ?
M3 O2 M4 . . 87.97(15) yes
V O2 M4 . . 79.38(15) yes
M3 O3 V . . 112.6(3) ?
M1 O4 M4 . . 113.3(2) ?
M1 O5 M2 . . 104.8(2) ?
M1 O5 M3 . 2_656 105.1(2) ?
M2 O5 M3 . 2_656 104.5(2) ?
M1 O6 M3 . . 109.3(2) ?
M1 O6 M2 . 2_656 109.5(2) ?
M3 O6 M2 . 2_656 103.4(2) ?
M4 O8 M3 . . 117.4(2) ?
M4 O10 M2 . . 111.5(2) ?
M2 O11 V . . 116.3(3) ?
M4 O13 V . . 109.9(3) ?
Na OW1 Na 1_456 2_656 91.7(2) ?

loop_
_geom_bond_atom_site_label_1
_geom_bond_atom_site_label_2
_geom_bond_site_symmetry_2
_geom_bond_distance
_geom_bond_publ_flag
M1 O1 . 1.660(5) yes
M1 O4 . 1.781(5) yes
M1 O5 . 1.869(4) yes
M1 O6 . 1.920(4) yes
M1 O2 . 2.049(4) yes
M1 O2 2_656 2.223(5) yes
M1 M2 . 3.074(2) ?
M1 M3 2_656 3.158(2) ?
M1 M3 . 3.208(2) ?
M1 M4 . 3.209(2) ?
M2 O9 . 1.617(5) yes
M2 O11 . 1.749(5) yes
M2 O10 . 1.883(5) yes
M2 O5 . 2.010(4) yes
M2 O6 2_656 2.132(5) yes
M2 O2 . 2.215(4) yes
M2 V . 3.103(2) yes
M2 M4 . 3.105(2) yes
V O7 . 1.571(6) yes
V O3 . 1.874(5) yes
V O11 . 1.903(5) yes
V O13 . 1.947(6) yes
V O1 2_656 2.175(5) yes
V O2 . 2.297(4) yes
V M3 . 3.001(2) ?
V M4 . 3.022(2) ?
M3 O12 . 1.600(5) yes
M3 O3 . 1.733(5) yes
M3 O8 . 1.923(5) yes
M3 O6 . 2.012(5) yes
M3 O5 2_656 2.104(5) yes
M3 O2 . 2.237(4) yes
M3 M1 2_656 3.158(2) ?
M4 O14 . 1.692(6) yes
M4 O13 . 1.742(5) yes
M4 O10 . 1.873(5) yes
M4 O8 . 1.875(5) yes
M4 O4 . 2.056(5) yes
M4 O2 . 2.432(5) yes
Na OW2 . 2.289(7) yes
Na OW5 . 2.338(6) yes
Na OW4 . 2.346(7) yes
Na OW1 1_654 2.356(6) yes
Na OW3 2_746 2.527(7) yes
Na OW1 2_656 2.555(7) yes
Na Na 2_755 3.527(6) ?
O1 V 2_656 2.175(5) ?
O2 M1 2_656 2.223(5) ?
O5 M3 2_656 2.104(5) ?
O6 M2 2_656 2.132(5) ?
OW1 Na 1_456 2.356(6) ?
OW1 Na 2_656 2.555(7) ?
OW3 Na 2_746 2.527(7) ?
